data_1542875
loop_
_publ_author_name
'Hlina, Johann'
'Zitz, Rainer'
'Wagner, Harald'
'Stella, Filippo'
'Baumgartner, Judith'
'Marschner, Christoph'

_publ_section_title
;
 \s-Bond electron delocalization of branched oligogermanes and germanium
 containing oligosilanes
;
_journal_name_full 'Inorganica Chimica Acta'
_journal_page_first 120
_journal_page_last 133
_journal_paper_doi 10.1016/j.ica.2014.07.005
_journal_volume 422
_journal_year 2014
_chemical_formula_sum 'C18 H48 Ge5'
_chemical_formula_weight 627.51
_chemical_name_systematic
;
 ?
;
_space_group_IT_number 146
_symmetry_cell_setting hexagonal
_symmetry_space_group_name_Hall 'R 3'
_symmetry_space_group_name_H-M 'R 3 :H'
_atom_sites_solution_hydrogens geom
_atom_sites_solution_primary direct
_atom_sites_solution_secondary difmap
_audit_creation_method SHELXL-97
_cell_angle_alpha 90.00
_cell_angle_beta 90.00
_cell_angle_gamma 120.00
_cell_formula_units_Z 3
_cell_length_a 14.643(2)
_cell_length_b 14.643(2)
_cell_length_c 10.892(2)
_cell_measurement_reflns_used 3399
_cell_measurement_temperature 100(2)
_cell_measurement_theta_max 52.521
_cell_measurement_theta_min 4.918
_cell_volume 2022.5(5)
_computing_cell_refinement 'Bruker XSCANS'
_computing_data_collection 'Bruker XSCANS'
_computing_data_reduction 'Bruker SHELXTL'
_computing_molecular_graphics 'Bruker SHELXTL'
_computing_publication_material 'Bruker SHELXTL'
_computing_structure_refinement 'SHELXL-97 (Sheldrick, 1997)'
_computing_structure_solution 'SHELXS-97 (Sheldrick, 1990)'
_diffrn_ambient_temperature 100(2)
_diffrn_measured_fraction_theta_full 1.000
_diffrn_measured_fraction_theta_max 1.000
_diffrn_measurement_device_type 'SMART APEX'
_diffrn_measurement_method '\w scans'
_diffrn_radiation_monochromator graphite
_diffrn_radiation_source 'fine-focus sealed tube'
_diffrn_radiation_type MoK\a
_diffrn_radiation_wavelength 0.71073
_diffrn_reflns_av_R_equivalents 0.0541
_diffrn_reflns_av_sigmaI/netI 0.0588
_diffrn_reflns_limit_h_max 18
_diffrn_reflns_limit_h_min -14
_diffrn_reflns_limit_k_max 18
_diffrn_reflns_limit_k_min -18
_diffrn_reflns_limit_l_max 13
_diffrn_reflns_limit_l_min -13
_diffrn_reflns_number 3950
_diffrn_reflns_theta_full 26.29
_diffrn_reflns_theta_max 26.29
_diffrn_reflns_theta_min 2.47
_exptl_absorpt_coefficient_mu 5.509
_exptl_absorpt_correction_T_max 0.4727
_exptl_absorpt_correction_T_min 0.2487
_exptl_absorpt_correction_type multi-scan
_exptl_absorpt_process_details SADABS
_exptl_crystal_colour colorless
_exptl_crystal_density_diffrn 1.546
_exptl_crystal_density_method 'not measured'
_exptl_crystal_description blocks
_exptl_crystal_F_000 948
_exptl_crystal_size_max 0.35
_exptl_crystal_size_mid 0.28
_exptl_crystal_size_min 0.16
_refine_diff_density_max 0.705
_refine_diff_density_min -0.697
_refine_diff_density_rms 0.098
_refine_ls_abs_structure_details 'Flack H D (1983), Acta Cryst. A39, 876-881'
_refine_ls_abs_structure_Flack 0.02(2)
_refine_ls_extinction_method none
_refine_ls_goodness_of_fit_ref 1.026
_refine_ls_hydrogen_treatment constr
_refine_ls_matrix_type full
_refine_ls_number_parameters 76
_refine_ls_number_reflns 1789
_refine_ls_number_restraints 1
_refine_ls_restrained_S_all 1.026
_refine_ls_R_factor_all 0.0295
_refine_ls_R_factor_gt 0.0289
_refine_ls_shift/su_max 0.000
_refine_ls_shift/su_mean 0.000
_refine_ls_structure_factor_coef Fsqd
_refine_ls_weighting_details 'calc w=1/[\s^2^(Fo^2^)+(0.0310P)^2^+0.0000P] where P=(Fo^2^+2Fc^2^)/3'
_refine_ls_weighting_scheme calc
_refine_ls_wR_factor_gt 0.0702
_refine_ls_wR_factor_ref 0.0705
_reflns_number_gt 1765
_reflns_number_total 1789
_reflns_threshold_expression >2sigma(I)
_cod_data_source_file all.cif
_cod_data_source_block 28_782j
_cod_original_cell_volume 2022.5(6)
_cod_original_sg_symbol_H-M R3
_cod_database_code 1542875

loop_
_symmetry_equiv_pos_as_xyz
'x, y, z'
'-y, x-y, z'
'-x+y, -x, z'
'x+2/3, y+1/3, z+1/3'
'-y+2/3, x-y+1/3, z+1/3'
'-x+y+2/3, -x+1/3, z+1/3'
'x+1/3, y+2/3, z+2/3'
'-y+1/3, x-y+2/3, z+2/3'
'-x+y+1/3, -x+2/3, z+2/3'

loop_
_atom_site_label
_atom_site_type_symbol
_atom_site_fract_x
_atom_site_fract_y
_atom_site_fract_z
_atom_site_U_iso_or_equiv
_atom_site_adp_type
_atom_site_occupancy
_atom_site_symmetry_multiplicity
_atom_site_calc_flag
_atom_site_refinement_flags
_atom_site_disorder_assembly
_atom_site_disorder_group
Ge1 Ge 1.0000 0.0000 0.34727(6) 0.01193(15) Uani 1 3 d S . .
Ge2 Ge 1.0000 0.0000 0.12286(6) 0.01203(16) Uani 1 3 d S . .
Ge3 Ge 1.06066(3) 0.17394(3) 0.43472(3) 0.01635(12) Uani 1 1 d . . .
C1 C 0.8608(3) -0.0227(3) 0.0673(3) 0.0165(8) Uani 1 1 d . . .
H1 H 0.8058 -0.0821 0.1173 0.020 Uiso 1 1 calc R . .
C3 C 0.8354(3) -0.0543(3) -0.0676(4) 0.0225(9) Uani 1 1 d . . .
H3A H 0.7649 -0.0661 -0.0868 0.034 Uiso 1 1 calc R . .
H3B H 0.8374 -0.1193 -0.0827 0.034 Uiso 1 1 calc R . .
H3C H 0.8875 0.0022 -0.1199 0.034 Uiso 1 1 calc R . .
C2 C 0.8514(3) 0.0747(3) 0.0960(4) 0.0232(9) Uani 1 1 d . . .
H2A H 0.9054 0.1354 0.0503 0.035 Uiso 1 1 calc R . .
H2B H 0.8615 0.0896 0.1842 0.035 Uiso 1 1 calc R . .
H2C H 0.7813 0.0614 0.0719 0.035 Uiso 1 1 calc R . .
C4 C 1.0319(4) 0.1634(3) 0.6122(4) 0.0277(10) Uani 1 1 d . . .
H4A H 1.0584 0.1206 0.6507 0.042 Uiso 1 1 calc R . .
H4B H 0.9557 0.1301 0.6258 0.042 Uiso 1 1 calc R . .
H4C H 1.0673 0.2341 0.6484 0.042 Uiso 1 1 calc R . .
C5 C 1.2125(3) 0.2649(4) 0.4136(5) 0.0320(10) Uani 1 1 d . . .
H5A H 1.2296 0.2737 0.3259 0.048 Uiso 1 1 calc R . .
H5B H 1.2494 0.2328 0.4539 0.048 Uiso 1 1 calc R . .
H5C H 1.2348 0.3340 0.4505 0.048 Uiso 1 1 calc R . .
C6 C 0.9923(4) 0.2482(3) 0.3656(4) 0.0255(9) Uani 1 1 d . . .
H6A H 1.0200 0.3169 0.4059 0.038 Uiso 1 1 calc R . .
H6B H 0.9160 0.2063 0.3790 0.038 Uiso 1 1 calc R . .
H6C H 1.0067 0.2586 0.2773 0.038 Uiso 1 1 calc R . .

loop_
_atom_site_aniso_label
_atom_site_aniso_U_11
_atom_site_aniso_U_22
_atom_site_aniso_U_33
_atom_site_aniso_U_23
_atom_site_aniso_U_13
_atom_site_aniso_U_12
Ge1 0.01401(19) 0.01401(19) 0.0078(3) 0.000 0.000 0.00700(10)
Ge2 0.0137(2) 0.0137(2) 0.0087(3) 0.000 0.000 0.00684(10)
Ge3 0.0195(2) 0.0161(2) 0.0130(2) -0.00256(16) -0.00091(15) 0.00855(17)
C1 0.0143(17) 0.023(2) 0.0141(18) 0.0032(15) -0.0007(14) 0.0103(15)
C3 0.022(2) 0.027(2) 0.0184(19) -0.0001(17) -0.0065(16) 0.0122(18)
C2 0.020(2) 0.025(2) 0.027(2) -0.0014(17) -0.0013(17) 0.0128(17)
C4 0.044(3) 0.027(2) 0.017(2) -0.0022(17) 0.004(2) 0.021(2)
C5 0.020(2) 0.024(2) 0.039(3) -0.012(2) -0.0015(19) 0.0006(18)
C6 0.037(2) 0.024(2) 0.021(2) 0.0000(17) -0.0021(19) 0.021(2)

loop_
_atom_type_symbol
_atom_type_description
_atom_type_scat_dispersion_real
_atom_type_scat_dispersion_imag
_atom_type_scat_source
C C 0.0033 0.0016 'International Tables Vol C Tables 4.2.6.8 and 6.1.1.4'
H H 0.0000 0.0000 'International Tables Vol C Tables 4.2.6.8 and 6.1.1.4'
Ge Ge 0.1547 1.8001 'International Tables Vol C Tables 4.2.6.8 and 6.1.1.4'

loop_
_geom_angle_atom_site_label_1
_geom_angle_atom_site_label_2
_geom_angle_atom_site_label_3
_geom_angle
_geom_angle_site_symmetry_1
_geom_angle_site_symmetry_3
Ge3 Ge1 Ge3 105.674(18) . 2_645
Ge3 Ge1 Ge3 105.675(18) . 3_765
Ge3 Ge1 Ge3 105.675(18) 2_645 3_765
Ge3 Ge1 Ge2 113.043(16) . .
Ge3 Ge1 Ge2 113.044(16) 2_645 .
Ge3 Ge1 Ge2 113.044(16) 3_765 .
C1 Ge2 C1 111.17(10) 2_645 3_765
C1 Ge2 C1 111.17(10) 2_645 .
C1 Ge2 C1 111.18(10) 3_765 .
C1 Ge2 Ge1 107.71(11) 2_645 .
C1 Ge2 Ge1 107.71(11) 3_765 .
C1 Ge2 Ge1 107.71(11) . .
C5 Ge3 C6 107.4(2) . .
C5 Ge3 C4 107.2(2) . .
C6 Ge3 C4 105.81(19) . .
C5 Ge3 Ge1 111.30(14) . .
C6 Ge3 Ge1 114.21(13) . .
C4 Ge3 Ge1 110.51(13) . .
C3 C1 C2 110.8(3) . .
C3 C1 Ge2 114.6(3) . .
C2 C1 Ge2 110.1(3) . .

loop_
_geom_bond_atom_site_label_1
_geom_bond_atom_site_label_2
_geom_bond_distance
_geom_bond_site_symmetry_2
Ge1 Ge3 2.4334(5) .
Ge1 Ge3 2.4334(5) 2_645
Ge1 Ge3 2.4334(5) 3_765
Ge1 Ge2 2.4442(10) .
Ge2 C1 1.989(4) 2_645
Ge2 C1 1.989(4) 3_765
Ge2 C1 1.989(4) .
Ge3 C5 1.952(4) .
Ge3 C6 1.960(4) .
Ge3 C4 1.968(4) .
C1 C3 1.530(5) .
C1 C2 1.532(6) .

loop_
_geom_torsion_atom_site_label_1
_geom_torsion_atom_site_label_2
_geom_torsion_atom_site_label_3
_geom_torsion_atom_site_label_4
_geom_torsion
_geom_torsion_site_symmetry_1
_geom_torsion_site_symmetry_2
_geom_torsion_site_symmetry_3
_geom_torsion_site_symmetry_4
Ge3 Ge1 Ge2 C1 151.16(12) . . . 2_645
Ge3 Ge1 Ge2 C1 -88.84(12) 2_645 . . 2_645
Ge3 Ge1 Ge2 C1 31.16(12) 3_765 . . 2_645
Ge3 Ge1 Ge2 C1 31.16(12) . . . 3_765
Ge3 Ge1 Ge2 C1 151.16(12) 2_645 . . 3_765
Ge3 Ge1 Ge2 C1 -88.84(12) 3_765 . . 3_765
Ge3 Ge1 Ge2 C1 -88.84(12) . . . .
Ge3 Ge1 Ge2 C1 31.16(12) 2_645 . . .
Ge3 Ge1 Ge2 C1 151.16(12) 3_765 . . .
Ge3 Ge1 Ge3 C5 163.52(17) 2_645 . . .
Ge3 Ge1 Ge3 C5 51.79(17) 3_765 . . .
Ge2 Ge1 Ge3 C5 -72.35(17) . . . .
Ge3 Ge1 Ge3 C6 -74.61(15) 2_645 . . .
Ge3 Ge1 Ge3 C6 173.66(15) 3_765 . . .
Ge2 Ge1 Ge3 C6 49.53(15) . . . .
Ge3 Ge1 Ge3 C4 44.54(15) 2_645 . . .
Ge3 Ge1 Ge3 C4 -67.18(16) 3_765 . . .
Ge2 Ge1 Ge3 C4 168.68(15) . . . .
C1 Ge2 C1 C3 -46.6(3) 2_645 . . .
C1 Ge2 C1 C3 77.8(3) 3_765 . . .
Ge1 Ge2 C1 C3 -164.4(2) . . . .
C1 Ge2 C1 C2 -172.4(2) 2_645 . . .
C1 Ge2 C1 C2 -48.0(4) 3_765 . . .
Ge1 Ge2 C1 C2 69.8(3) . . . .
